data_4075056
loop_
_publ_author_name
'Mansfield, Natalie E.'
'Coles, Martyn P.'
'Avent, Anthony G.'
'Hitchcock, Peter B.'

_publ_section_title
;
 Coordination Chemistry of Isomeric Mixtures of Linked
 Di(phosphaguanidine) Compounds:&#x00A0; A Spectroscopic and
 Crystallographic Study
;
_journal_issue 10
_journal_name_full Organometallics
_journal_page_first 2470
_journal_paper_doi 10.1021/om060014z
_journal_volume 25
_journal_year 2006
_chemical_compound_source 'synthesis as described'
_chemical_formula_moiety 'C40 H60 N4 P2'
_chemical_formula_sum 'C40 H60 N4 P2'
_chemical_formula_weight 658.86
_chemical_name_common '[{-CH2P(Ph)C(NHcy)(Ncy)}2]'
_chemical_name_systematic
;
 ?
;
_space_group_IT_number 2
_symmetry_cell_setting triclinic
_symmetry_Int_Tables_number 2
_symmetry_space_group_name_Hall '-P 1'
_symmetry_space_group_name_H-M 'P -1'
_atom_sites_solution_hydrogens geom
_atom_sites_solution_primary direct
_atom_sites_solution_secondary difmap
_audit_conform_dict_location ftp://ftp.iucr.org/pub/cif_core.dic
_audit_conform_dict_name cif_core.dic
_audit_conform_dict_version 2.2
_audit_creation_date 2002-09-27T14:37:43-00:00
_audit_creation_method 'WinGX routine CIF_UPDATE'
_cell_angle_alpha 110.804(5)
_cell_angle_beta 97.381(5)
_cell_angle_gamma 94.342(4)
_cell_formula_units_Z 1
_cell_length_a 9.2204(7)
_cell_length_b 10.0638(8)
_cell_length_c 11.1221(9)
_cell_measurement_reflns_used 7908
_cell_measurement_temperature 173(2)
_cell_measurement_theta_max 22.722
_cell_measurement_theta_min 3.705
_cell_measurement_wavelength 0.71073
_cell_volume 948.53(13)
_computing_cell_refinement 'HKL Scalepack (Otwinowski & Minor 1997)'
_computing_data_collection 'Collect (Nonius BV, 1997-2000)'
_computing_data_reduction 'HKL Denzo and Scalepack (Otwinowski & Minor 1997)'
_computing_molecular_graphics 'Ortep-3 for Windows (Farrugia, 1997)'
_computing_publication_material 'WinGX publication routines (Farrugia, 1999)'
_computing_structure_refinement 'SHELXL-97 (Sheldrick, 1997)'
_computing_structure_solution 'SHELXS-97 (Sheldrick, 1997)'
_diffrn_ambient_temperature 173(2)
_diffrn_measured_fraction_theta_full 0.968
_diffrn_measured_fraction_theta_max 0.968
_diffrn_measurement_device '95mm CCD camera on \k-goniostat'
_diffrn_measurement_device_type KappaCCD
_diffrn_measurement_method CCD
_diffrn_radiation_monochromator graphite
_diffrn_radiation_probe x-ray
_diffrn_radiation_type MoK\a
_diffrn_radiation_wavelength 0.71073
_diffrn_reflns_av_R_equivalents 0.0715
_diffrn_reflns_av_unetI/netI 0.0825
_diffrn_reflns_limit_h_max 9
_diffrn_reflns_limit_h_min -9
_diffrn_reflns_limit_k_max 10
_diffrn_reflns_limit_k_min -10
_diffrn_reflns_limit_l_max 12
_diffrn_reflns_limit_l_min -12
_diffrn_reflns_number 5230
_diffrn_reflns_theta_full 22.89
_diffrn_reflns_theta_max 22.89
_diffrn_reflns_theta_min 3.98
_exptl_absorpt_coefficient_mu 0.147
_exptl_absorpt_correction_type none
_exptl_crystal_colour colourless
_exptl_crystal_density_diffrn 1.153
_exptl_crystal_density_method 'not measured'
_exptl_crystal_description prism
_exptl_crystal_F_000 358
_exptl_crystal_size_max 0.15
_exptl_crystal_size_mid 0.1
_exptl_crystal_size_min 0.1
_refine_diff_density_max 0.258
_refine_diff_density_min -0.217
_refine_diff_density_rms 0.047
_refine_ls_extinction_method none
_refine_ls_goodness_of_fit_ref 1.077
_refine_ls_hydrogen_treatment mixed
_refine_ls_matrix_type full
_refine_ls_number_parameters 212
_refine_ls_number_reflns 2502
_refine_ls_number_restraints 0
_refine_ls_restrained_S_all 1.077
_refine_ls_R_factor_all 0.0861
_refine_ls_R_factor_gt 0.0584
_refine_ls_shift/su_max 0
_refine_ls_shift/su_mean 0
_refine_ls_structure_factor_coef Fsqd
_refine_ls_weighting_details 'calc w=1/[\s^2^(Fo^2^)+(0.0421P)^2^+0.6512P] where P=(Fo^2^+2Fc^2^)/3'
_refine_ls_weighting_scheme calc
_refine_ls_wR_factor_gt 0.1227
_refine_ls_wR_factor_ref 0.1353
_reflns_number_gt 1910
_reflns_number_total 2502
_reflns_threshold_expression >2sigma(I)
_cod_data_source_file om060014zsi20060105_063055.cif
_cod_data_source_block (1b)-sep2202
_cod_original_sg_symbol_H-M P-1
_cod_database_code 4075056

loop_
_symmetry_equiv_pos_as_xyz
'x, y, z'
'-x, -y, -z'

loop_
_atom_site_label
_atom_site_type_symbol
_atom_site_fract_x
_atom_site_fract_y
_atom_site_fract_z
_atom_site_U_iso_or_equiv
_atom_site_adp_type
_atom_site_occupancy
_atom_site_symmetry_multiplicity
_atom_site_calc_flag
_atom_site_refinement_flags
P P 0.50648(10) 0.56670(9) 0.32723(9) 0.0310(3) Uani 1 1 d .
N1 N 0.7764(3) 0.7264(3) 0.3447(3) 0.0317(7) Uani 1 1 d .
N2 N 0.7483(3) 0.4911(3) 0.2061(3) 0.0342(7) Uani 1 1 d .
H2X H 0.691(5) 0.408(5) 0.176(4) 0.064(14) Uiso 1 1 d .
C1 C 0.6964(4) 0.6051(4) 0.2931(3) 0.0291(8) Uani 1 1 d .
C2 C 0.7208(4) 0.8516(3) 0.4315(3) 0.0319(8) Uani 1 1 d .
H2 H 0.6127 0.8279 0.4285 0.038 Uiso 1 1 calc R
C3 C 0.7453(4) 0.9743(4) 0.3832(3) 0.0370(9) Uani 1 1 d .
H3B H 0.6814 0.9499 0.2977 0.044 Uiso 1 1 calc R
H3A H 0.8491 0.9851 0.3701 0.044 Uiso 1 1 calc R
C4 C 0.7121(4) 1.1169(4) 0.4774(3) 0.0409(9) Uani 1 1 d .
H4B H 0.7397 1.1939 0.4454 0.049 Uiso 1 1 calc R
H4A H 0.6048 1.1115 0.4792 0.049 Uiso 1 1 calc R
C5 C 0.7944(4) 1.1548(4) 0.6143(4) 0.0454(10) Uani 1 1 d .
H5B H 0.7637 1.2436 0.6734 0.054 Uiso 1 1 calc R
H5A H 0.9017 1.1727 0.6151 0.054 Uiso 1 1 calc R
C6 C 0.7629(4) 1.0338(4) 0.6622(4) 0.0459(10) Uani 1 1 d .
H6B H 0.8213 1.0582 0.7501 0.055 Uiso 1 1 calc R
H6A H 0.6572 1.0227 0.6695 0.055 Uiso 1 1 calc R
C7 C 0.8006(4) 0.8938(4) 0.5712(3) 0.0399(9) Uani 1 1 d .
H7B H 0.7742 0.8171 0.6038 0.048 Uiso 1 1 calc R
H7A H 0.9083 0.9021 0.5717 0.048 Uiso 1 1 calc R
C8 C 0.9020(4) 0.4932(4) 0.1841(3) 0.0346(9) Uani 1 1 d .
H8 H 0.9324 0.5845 0.1719 0.042 Uiso 1 1 calc R
C9 C 1.0053(4) 0.4870(4) 0.2997(3) 0.0410(9) Uani 1 1 d .
H9B H 1.1087 0.5017 0.2868 0.049 Uiso 1 1 calc R
H9A H 0.992 0.5654 0.3802 0.049 Uiso 1 1 calc R
C10 C 0.9766(4) 0.3452(4) 0.3161(3) 0.0456(10) Uani 1 1 d .
H10B H 0.8764 0.3344 0.3372 0.055 Uiso 1 1 calc R
H10A H 1.0484 0.3437 0.3897 0.055 Uiso 1 1 calc R
C11 C 0.9898(4) 0.2204(4) 0.1925(3) 0.0450(10) Uani 1 1 d .
H11B H 0.9647 0.1289 0.2042 0.054 Uiso 1 1 calc R
H11A H 1.093 0.2253 0.1768 0.054 Uiso 1 1 calc R
C12 C 0.8876(4) 0.2237(4) 0.0748(3) 0.0439(10) Uani 1 1 d .
H12B H 0.9054 0.1471 -0.0051 0.053 Uiso 1 1 calc R
H12A H 0.7838 0.2046 0.0848 0.053 Uiso 1 1 calc R
C13 C 0.9125(4) 0.3682(4) 0.0603(3) 0.0399(9) Uani 1 1 d .
H13B H 1.0112 0.3801 0.0366 0.048 Uiso 1 1 calc R
H13A H 0.8382 0.3697 -0.0117 0.048 Uiso 1 1 calc R
C14 C 0.4417(3) 0.3908(3) 0.1998(3) 0.0270(8) Uani 1 1 d .
C15 C 0.3689(4) 0.3902(4) 0.0815(3) 0.0361(9) Uani 1 1 d .
H15 H 0.357 0.4788 0.0714 0.043 Uiso 1 1 calc R
C16 C 0.3141(4) 0.2642(4) -0.0206(3) 0.0420(10) Uani 1 1 d .
H16 H 0.2663 0.2663 -0.1007 0.05 Uiso 1 1 calc R
C17 C 0.3283(4) 0.1348(4) -0.0070(3) 0.0448(10) Uani 1 1 d .
H17 H 0.2894 0.0476 -0.0772 0.054 Uiso 1 1 calc R
C18 C 0.3992(4) 0.1325(4) 0.1085(3) 0.0403(9) Uani 1 1 d .
H18 H 0.4093 0.0434 0.118 0.048 Uiso 1 1 calc R
C19 C 0.4557(4) 0.2588(4) 0.2107(3) 0.0340(8) Uani 1 1 d .
H19 H 0.5049 0.2556 0.2899 0.041 Uiso 1 1 calc R
C20 C 0.5661(4) 0.5213(4) 0.4715(3) 0.0356(9) Uani 1 1 d .
H20A H 0.6255 0.4408 0.4466 0.043 Uiso 1 1 calc R
H20B H 0.6295 0.6048 0.5394 0.043 Uiso 1 1 calc R

loop_
_atom_site_aniso_label
_atom_site_aniso_U_11
_atom_site_aniso_U_22
_atom_site_aniso_U_33
_atom_site_aniso_U_23
_atom_site_aniso_U_13
_atom_site_aniso_U_12
P 0.0341(6) 0.0258(5) 0.0332(5) 0.0095(4) 0.0098(4) 0.0038(4)
N1 0.0351(17) 0.0260(17) 0.0351(17) 0.0116(14) 0.0080(13) 0.0048(13)
N2 0.0361(19) 0.0294(19) 0.0364(17) 0.0088(14) 0.0120(14) 0.0065(15)
C1 0.037(2) 0.029(2) 0.0253(18) 0.0122(16) 0.0064(15) 0.0080(17)
C2 0.032(2) 0.0249(19) 0.038(2) 0.0106(16) 0.0085(16) 0.0023(15)
C3 0.045(2) 0.032(2) 0.037(2) 0.0151(17) 0.0094(17) 0.0038(16)
C4 0.049(2) 0.029(2) 0.049(2) 0.0185(18) 0.0123(19) 0.0073(17)
C5 0.039(2) 0.033(2) 0.056(3) 0.0078(19) 0.0096(19) 0.0040(17)
C6 0.055(3) 0.043(2) 0.034(2) 0.0084(18) 0.0041(18) 0.0045(19)
C7 0.050(2) 0.033(2) 0.039(2) 0.0174(17) 0.0031(18) 0.0054(17)
C8 0.037(2) 0.032(2) 0.042(2) 0.0186(17) 0.0160(17) 0.0097(16)
C9 0.042(2) 0.039(2) 0.039(2) 0.0094(17) 0.0057(17) 0.0088(17)
C10 0.058(3) 0.048(2) 0.034(2) 0.0184(18) 0.0033(18) 0.017(2)
C11 0.058(3) 0.037(2) 0.045(2) 0.0172(18) 0.0122(19) 0.0180(19)
C12 0.056(3) 0.036(2) 0.036(2) 0.0070(17) 0.0093(18) 0.0135(18)
C13 0.050(2) 0.045(2) 0.033(2) 0.0192(18) 0.0163(18) 0.0171(18)
C14 0.031(2) 0.0270(19) 0.0262(19) 0.0126(15) 0.0079(15) 0.0050(15)
C15 0.039(2) 0.039(2) 0.037(2) 0.0203(18) 0.0096(17) 0.0093(17)
C16 0.051(3) 0.048(3) 0.024(2) 0.0134(18) -0.0004(17) 0.0023(19)
C17 0.058(3) 0.039(2) 0.032(2) 0.0078(18) 0.0080(19) -0.0019(19)
C18 0.060(3) 0.026(2) 0.036(2) 0.0119(18) 0.0108(19) 0.0046(18)
C19 0.044(2) 0.033(2) 0.0265(19) 0.0115(17) 0.0076(16) 0.0087(16)
C20 0.040(2) 0.037(2) 0.0255(19) 0.0078(16) 0.0066(16) -0.0032(17)

loop_
_atom_type_symbol
_atom_type_description
_atom_type_scat_dispersion_real
_atom_type_scat_dispersion_imag
_atom_type_scat_source
C C 0.0033 0.0016 'International Tables Vol C Tables 4.2.6.8 and 6.1.1.4'
H H 0 0 'International Tables Vol C Tables 4.2.6.8 and 6.1.1.4'
N N 0.0061 0.0033 'International Tables Vol C Tables 4.2.6.8 and 6.1.1.4'
P P 0.1023 0.0942 'International Tables Vol C Tables 4.2.6.8 and 6.1.1.4'

loop_
_geom_angle_atom_site_label_1
_geom_angle_atom_site_label_2
_geom_angle_atom_site_label_3
_geom_angle
_geom_angle_site_symmetry_1
C14 P C20 102.64(15) .
C14 P C1 101.67(15) .
C20 P C1 96.55(14) .
C1 N1 C2 121.1(3) .
C1 N2 C8 123.3(3) .
N1 C1 N2 120.0(3) .
N1 C1 P 124.5(2) .
N2 C1 P 115.6(2) .
N1 C2 C3 108.3(3) .
N1 C2 C7 110.3(3) .
C3 C2 C7 110.5(3) .
C2 C3 C4 112.9(3) .
C5 C4 C3 112.3(3) .
C4 C5 C6 110.3(3) .
C7 C6 C5 111.6(3) .
C6 C7 C2 112.8(3) .
N2 C8 C13 109.3(3) .
N2 C8 C9 111.5(3) .
C13 C8 C9 110.5(3) .
C10 C9 C8 111.7(3) .
C9 C10 C11 111.2(3) .
C10 C11 C12 111.2(3) .
C13 C12 C11 111.3(3) .
C8 C13 C12 112.7(3) .
C19 C14 C15 117.4(3) .
C19 C14 P 126.2(2) .
C15 C14 P 116.4(2) .
C16 C15 C14 121.4(3) .
C15 C16 C17 120.1(3) .
C18 C17 C16 119.7(3) .
C17 C18 C19 120.4(3) .
C18 C19 C14 121.1(3) .
C20 C20 P 112.1(3) 2_666

loop_
_geom_bond_atom_site_label_1
_geom_bond_atom_site_label_2
_geom_bond_distance
_geom_bond_site_symmetry_2
P C14 1.828(3) .
P C20 1.849(3) .
P C1 1.880(3) .
N1 C1 1.273(4) .
N1 C2 1.464(4) .
N2 C1 1.376(4) .
N2 C8 1.469(4) .
C2 C3 1.525(4) .
C2 C7 1.525(5) .
C3 C4 1.527(5) .
C4 C5 1.513(5) .
C5 C6 1.516(5) .
C6 C7 1.510(5) .
C8 C13 1.519(5) .
C8 C9 1.522(5) .
C9 C10 1.510(5) .
C10 C11 1.524(5) .
C11 C12 1.524(5) .
C12 C13 1.523(5) .
C14 C19 1.390(4) .
C14 C15 1.395(5) .
C15 C16 1.373(5) .
C16 C17 1.377(5) .
C17 C18 1.373(5) .
C18 C19 1.379(5) .
C20 C20 1.543(6) 2_666
